data_4130796
loop_
_publ_author_name
'Schultz, Jason W.'
'Fuchigami, Kei'
'Zheng, Bo'
'Rath, Nigam P.'
'Mirica, Liviu M.'

_publ_section_title
;
 Isolated Organometallic Nickel(III) and Nickel(IV) Complexes Relevant to
 Carbon-Carbon Bond Formation Reactions.
;
_journal_issue 39
_journal_name_full 'Journal of the American Chemical Society'
_journal_page_first 12928
_journal_page_last 12934
_journal_paper_doi 10.1021/jacs.6b06862
_journal_volume 138
_journal_year 2016
_chemical_formula_moiety 'C26 H32 N4 Ni, C24 H20 B, 3(C4 H8 O)'
_chemical_formula_sum 'C62 H76 B N4 Ni O3'
_chemical_formula_weight 994.78
_space_group_crystal_system monoclinic
_space_group_IT_number 14
_space_group_name_Hall '-P 2ybc'
_space_group_name_H-M_alt 'P 1 21/c 1'
_atom_sites_solution_hydrogens geom
_atom_sites_solution_primary direct
_atom_sites_solution_secondary difmap
_audit_creation_method SHELXL-2014/6
_cell_angle_alpha 90
_cell_angle_beta 98.4100(16)
_cell_angle_gamma 90
_cell_formula_units_Z 4
_cell_length_a 18.0244(6)
_cell_length_b 12.6029(4)
_cell_length_c 23.9084(8)
_cell_measurement_reflns_used 9988
_cell_measurement_temperature 100(2)
_cell_measurement_theta_max 27.22
_cell_measurement_theta_min 2.28
_cell_volume 5372.6(3)
_computing_cell_refinement 'Bruker SAINT'
_computing_data_collection 'Bruker APEX2'
_computing_data_reduction 'Bruker SAINT'
_computing_molecular_graphics 'Bruker SHELXTL'
_computing_publication_material 'Bruker SHELXTL'
_computing_structure_refinement 'SHELXL-2014/6 (Sheldrick, 2014)'
_computing_structure_solution 'SHELXT-2013 (Sheldrick, 2008)'
_diffrn_ambient_temperature 100(2)
_diffrn_measured_fraction_theta_full 1.000
_diffrn_measured_fraction_theta_max 0.997
_diffrn_measurement_device_type 'Bruker APEX-II CCD'
_diffrn_measurement_method '\f and \w scans'
_diffrn_radiation_type MoK\a
_diffrn_radiation_wavelength 0.71073
_diffrn_reflns_av_R_equivalents 0.0678
_diffrn_reflns_av_unetI/netI 0.0560
_diffrn_reflns_Laue_measured_fraction_full 1.000
_diffrn_reflns_Laue_measured_fraction_max 0.997
_diffrn_reflns_limit_h_max 23
_diffrn_reflns_limit_h_min -23
_diffrn_reflns_limit_k_max 16
_diffrn_reflns_limit_k_min -8
_diffrn_reflns_limit_l_max 30
_diffrn_reflns_limit_l_min -31
_diffrn_reflns_number 84276
_diffrn_reflns_point_group_measured_fraction_full 1.000
_diffrn_reflns_point_group_measured_fraction_max 0.997
_diffrn_reflns_theta_full 25.242
_diffrn_reflns_theta_max 27.512
_diffrn_reflns_theta_min 1.722
_exptl_absorpt_coefficient_mu 0.410
_exptl_absorpt_correction_T_max 0.8621
_exptl_absorpt_correction_T_min 0.7578
_exptl_absorpt_correction_type multi-scan
_exptl_absorpt_process_details 'sadabs v2014/3'
_exptl_crystal_colour orange
_exptl_crystal_density_diffrn 1.230
_exptl_crystal_density_method 'not measured'
_exptl_crystal_description plate
_exptl_crystal_F_000 2132
_exptl_crystal_size_max 0.572
_exptl_crystal_size_mid 0.194
_exptl_crystal_size_min 0.072
_refine_diff_density_max 0.858
_refine_diff_density_min -0.570
_refine_diff_density_rms 0.072
_refine_ls_extinction_method none
_refine_ls_goodness_of_fit_ref 1.031
_refine_ls_hydrogen_treatment constr
_refine_ls_matrix_type full
_refine_ls_number_parameters 645
_refine_ls_number_reflns 12338
_refine_ls_number_restraints 114
_refine_ls_restrained_S_all 1.045
_refine_ls_R_factor_all 0.0970
_refine_ls_R_factor_gt 0.0613
_refine_ls_shift/su_max 0.001
_refine_ls_shift/su_mean 0.000
_refine_ls_structure_factor_coef Fsqd
_refine_ls_weighting_details 'w=1/[\s^2^(Fo^2^)+(0.0677P)^2^+7.2474P] where P=(Fo^2^+2Fc^2^)/3'
_refine_ls_weighting_scheme calc
_refine_ls_wR_factor_gt 0.1446
_refine_ls_wR_factor_ref 0.1660
_reflns_Friedel_coverage 0.000
_reflns_number_gt 8548
_reflns_number_total 12338
_reflns_threshold_expression 'I > 2\s(I)'
_cod_data_source_file ja6b06862_si_002.cif
_cod_data_source_block l9315_[(MeN4)Ni(cycloneophyl)]BPh4
_cod_original_sg_symbol_H-M 'P 21/c'
_cod_database_code 4130796
_shelx_space_group_comment
; 
The symmetry employed for this shelxl refinement is uniquely defined 
by the following loop, which should always be used as a source of 
symmetry information in preference to the above space-group names. 
They are only intended as comments. 
;
_shelx_estimated_absorpt_t_min 0.799
_shelx_estimated_absorpt_t_max 0.971
_shelxl_version_number 2014/6

loop_
_space_group_symop_operation_xyz
'x, y, z'
'-x, y+1/2, -z+1/2'
'-x, -y, -z'
'x, -y-1/2, z-1/2'

loop_
_atom_site_label
_atom_site_type_symbol
_atom_site_fract_x
_atom_site_fract_y
_atom_site_fract_z
_atom_site_U_iso_or_equiv
_atom_site_adp_type
_atom_site_occupancy
_atom_site_site_symmetry_order
_atom_site_calc_flag
_atom_site_refinement_flags_posn
_atom_site_refinement_flags_adp
_atom_site_refinement_flags_occupancy
_atom_site_disorder_assembly
_atom_site_disorder_group
Ni1 Ni 0.81268(2) 0.26823(3) 0.16924(2) 0.02127(11) Uani 1 1 d . . . . .
N1 N 0.72048(13) 0.25763(18) 0.11169(9) 0.0224(5) Uani 1 1 d . . . . .
N2 N 0.73801(13) 0.29479(19) 0.22165(10) 0.0241(5) Uani 1 1 d . . . . .
N3 N 0.77745(13) 0.10148(18) 0.18464(10) 0.0233(5) Uani 1 1 d . . . . .
N4 N 0.78825(14) 0.4427(2) 0.15255(11) 0.0319(6) Uani 1 1 d . . . . .
C1 C 0.68422(17) 0.3468(2) 0.09275(13) 0.0286(7) Uani 1 1 d . . . . .
C2 C 0.61094(18) 0.3435(2) 0.06545(13) 0.0314(7) Uani 1 1 d . . . . .
H2 H 0.5858 0.4068 0.0521 0.038 Uiso 1 1 calc R U . . .
C3 C 0.57498(18) 0.2468(2) 0.05802(13) 0.0305(7) Uani 1 1 d . . . . .
H3 H 0.5248 0.2430 0.0393 0.037 Uiso 1 1 calc R U . . .
C4 C 0.61239(16) 0.1550(2) 0.07802(12) 0.0251(6) Uani 1 1 d . . . . .
H4 H 0.5885 0.0878 0.0732 0.030 Uiso 1 1 calc R U . . .
C5 C 0.68532(15) 0.1638(2) 0.10516(11) 0.0218(6) Uani 1 1 d . . . . .
C6 C 0.73151(16) 0.0716(2) 0.13023(12) 0.0252(6) Uani 1 1 d . . . . .
H6A H 0.6980 0.0120 0.1366 0.030 Uiso 1 1 calc R U . . .
H6B H 0.7649 0.0475 0.1034 0.030 Uiso 1 1 calc R U . . .
C7 C 0.73134(17) 0.1053(2) 0.23118(13) 0.0283(7) Uani 1 1 d . . . . .
H7A H 0.7627 0.0844 0.2670 0.034 Uiso 1 1 calc R U . . .
H7B H 0.6899 0.0533 0.2234 0.034 Uiso 1 1 calc R U . . .
C8 C 0.69916(16) 0.2129(2) 0.23812(12) 0.0262(6) Uani 1 1 d . . . . .
C9 C 0.63459(17) 0.2282(3) 0.26294(13) 0.0354(7) Uani 1 1 d . . . . .
H9 H 0.6068 0.1694 0.2736 0.042 Uiso 1 1 calc R U . . .
C10 C 0.61204(19) 0.3299(3) 0.27168(13) 0.0386(8) Uani 1 1 d . . . . .
H10 H 0.5695 0.3420 0.2900 0.046 Uiso 1 1 calc R U . . .
C11 C 0.65090(18) 0.4143(3) 0.25398(13) 0.0361(8) Uani 1 1 d . . . . .
H11 H 0.6352 0.4850 0.2596 0.043 Uiso 1 1 calc R U . . .
C12 C 0.71381(17) 0.3947(3) 0.22760(13) 0.0312(7) Uani 1 1 d . . . . .
C13 C 0.75910(19) 0.4785(3) 0.20451(14) 0.0372(8) Uani 1 1 d . . . . .
H13A H 0.7277 0.5424 0.1957 0.045 Uiso 1 1 calc R U . . .
H13B H 0.8018 0.4981 0.2336 0.045 Uiso 1 1 calc R U . . .
C14 C 0.72983(19) 0.4472(2) 0.10163(14) 0.0370(8) Uani 1 1 d . . . . .
H14A H 0.7544 0.4603 0.0679 0.044 Uiso 1 1 calc R U . . .
H14B H 0.6958 0.5075 0.1055 0.044 Uiso 1 1 calc R U . . .
C15 C 0.83810(16) 0.0225(2) 0.19798(14) 0.0315(7) Uani 1 1 d . . . . .
H15A H 0.8712 0.0249 0.1689 0.047 Uiso 1 1 calc R U . . .
H15B H 0.8163 -0.0486 0.1989 0.047 Uiso 1 1 calc R U . . .
H15C H 0.8671 0.0388 0.2349 0.047 Uiso 1 1 calc R U . . .
C16 C 0.85213(19) 0.5097(3) 0.14279(16) 0.0407(8) Uani 1 1 d . . . . .
H16A H 0.8893 0.5113 0.1771 0.061 Uiso 1 1 calc R U . . .
H16B H 0.8344 0.5820 0.1333 0.061 Uiso 1 1 calc R U . . .
H16C H 0.8752 0.4805 0.1115 0.061 Uiso 1 1 calc R U . . .
C17 C 0.90148(15) 0.2783(2) 0.22801(11) 0.0227(6) Uani 1 1 d . . . . .
H17A H 0.9013 0.3491 0.2459 0.027 Uiso 1 1 calc R U . . .
H17B H 0.8963 0.2248 0.2575 0.027 Uiso 1 1 calc R U . . .
C18 C 0.88706(16) 0.2471(2) 0.12043(12) 0.0259(6) Uani 1 1 d . . . . .
C19 C 0.86956(19) 0.2344(3) 0.06209(14) 0.0369(7) Uani 1 1 d . . . . .
H19 H 0.8185 0.2339 0.0452 0.044 Uiso 1 1 calc R U . . .
C20 C 0.9255(2) 0.2226(3) 0.02811(15) 0.0464(9) Uani 1 1 d . . . . .
H20 H 0.9125 0.2145 -0.0116 0.056 Uiso 1 1 calc R U . . .
C21 C 0.9999(2) 0.2228(3) 0.05233(16) 0.0495(10) Uani 1 1 d . . . . .
H21 H 1.0382 0.2152 0.0292 0.059 Uiso 1 1 calc R U . . .
C22 C 1.01873(19) 0.2340(3) 0.11025(15) 0.0403(8) Uani 1 1 d . . . . .
H22 H 1.0700 0.2330 0.1268 0.048 Uiso 1 1 calc R U . . .
C23 C 0.96278(17) 0.2467(2) 0.14469(13) 0.0297(7) Uani 1 1 d . . . . .
C24 C 0.97869(16) 0.2620(2) 0.20789(12) 0.0261(6) Uani 1 1 d . . . . .
C25 C 1.02856(18) 0.3602(3) 0.22231(14) 0.0348(7) Uani 1 1 d . . . . .
H25A H 1.0039 0.4227 0.2036 0.052 Uiso 1 1 calc R U . . .
H25B H 1.0770 0.3492 0.2092 0.052 Uiso 1 1 calc R U . . .
H25C H 1.0365 0.3712 0.2633 0.052 Uiso 1 1 calc R U . . .
C26 C 1.02004(17) 0.1654(3) 0.23694(14) 0.0338(7) Uani 1 1 d . . . . .
H26A H 1.0270 0.1753 0.2780 0.051 Uiso 1 1 calc R U . . .
H26B H 1.0691 0.1581 0.2243 0.051 Uiso 1 1 calc R U . . .
H26C H 0.9904 0.1011 0.2270 0.051 Uiso 1 1 calc R U . . .
C27 C 0.47273(15) 0.3783(2) 0.37581(11) 0.0209(6) Uani 1 1 d . . . . .
C28 C 0.51613(16) 0.4156(2) 0.42567(12) 0.0245(6) Uani 1 1 d . . . . .
H28 H 0.5198 0.3730 0.4587 0.029 Uiso 1 1 calc R U . . .
C29 C 0.55375(16) 0.5121(2) 0.42864(13) 0.0282(6) Uani 1 1 d . . . . .
H29 H 0.5832 0.5333 0.4631 0.034 Uiso 1 1 calc R U . . .
C30 C 0.54850(17) 0.5774(2) 0.38159(13) 0.0296(7) Uani 1 1 d . . . . .
H30 H 0.5751 0.6426 0.3832 0.036 Uiso 1 1 calc R U . . .
C31 C 0.50388(17) 0.5461(2) 0.33233(13) 0.0291(7) Uani 1 1 d . . . . .
H31 H 0.4987 0.5908 0.3000 0.035 Uiso 1 1 calc R U . . .
C32 C 0.46649(15) 0.4490(2) 0.32995(12) 0.0237(6) Uani 1 1 d . . . . .
H32 H 0.4355 0.4298 0.2958 0.028 Uiso 1 1 calc R U . . .
C33 C 0.36930(16) 0.2495(2) 0.31904(12) 0.0230(6) Uani 1 1 d . . . . .
C34 C 0.38462(18) 0.2411(2) 0.26295(12) 0.0301(7) Uani 1 1 d . . . . .
H34 H 0.4354 0.2354 0.2568 0.036 Uiso 1 1 calc R U . . .
C35 C 0.3283(2) 0.2409(2) 0.21617(13) 0.0348(7) Uani 1 1 d . . . . .
H35 H 0.3412 0.2362 0.1791 0.042 Uiso 1 1 calc R U . . .
C36 C 0.25385(19) 0.2474(2) 0.22371(14) 0.0344(7) Uani 1 1 d . . . . .
H36 H 0.2152 0.2470 0.1921 0.041 Uiso 1 1 calc R U . . .
C37 C 0.23651(18) 0.2547(2) 0.27795(14) 0.0306(7) Uani 1 1 d . . . . .
H37 H 0.1856 0.2591 0.2837 0.037 Uiso 1 1 calc R U . . .
C38 C 0.29295(16) 0.2555(2) 0.32405(13) 0.0250(6) Uani 1 1 d . . . . .
H38 H 0.2792 0.2605 0.3608 0.030 Uiso 1 1 calc R U . . .
C39 C 0.40649(15) 0.2300(2) 0.43242(11) 0.0226(6) Uani 1 1 d . . . . .
C40 C 0.36065(17) 0.3017(2) 0.45669(12) 0.0288(7) Uani 1 1 d . . . . .
H40 H 0.3492 0.3681 0.4386 0.035 Uiso 1 1 calc R U . . .
C41 C 0.33134(18) 0.2793(3) 0.50613(14) 0.0352(7) Uani 1 1 d . . . . .
H41 H 0.2999 0.3296 0.5208 0.042 Uiso 1 1 calc R U . . .
C42 C 0.34788(19) 0.1841(3) 0.53386(13) 0.0347(7) Uani 1 1 d . . . . .
H42 H 0.3276 0.1684 0.5674 0.042 Uiso 1 1 calc R U . . .
C43 C 0.39410(18) 0.1120(2) 0.51244(12) 0.0318(7) Uani 1 1 d . . . . .
H43 H 0.4067 0.0470 0.5316 0.038 Uiso 1 1 calc R U . . .
C44 C 0.42222(17) 0.1354(2) 0.46248(12) 0.0256(6) Uani 1 1 d . . . . .
H44 H 0.4536 0.0846 0.4482 0.031 Uiso 1 1 calc R U . . .
C45 C 0.50457(17) 0.1707(2) 0.36530(11) 0.0243(6) Uani 1 1 d . . . . .
C46 C 0.48814(18) 0.0732(2) 0.33766(12) 0.0299(7) Uani 1 1 d . . . . .
H46 H 0.4377 0.0591 0.3217 0.036 Uiso 1 1 calc R U . . .
C47 C 0.5422(2) -0.0036(2) 0.33261(13) 0.0352(8) Uani 1 1 d . . . . .
H47 H 0.5282 -0.0682 0.3135 0.042 Uiso 1 1 calc R U . . .
C48 C 0.6161(2) 0.0139(3) 0.35538(13) 0.0370(8) Uani 1 1 d . . . . .
H48 H 0.6537 -0.0370 0.3509 0.044 Uiso 1 1 calc R U . . .
C49 C 0.63465(19) 0.1075(3) 0.38506(14) 0.0369(8) Uani 1 1 d . . . . .
H49 H 0.6848 0.1195 0.4025 0.044 Uiso 1 1 calc R U . . .
C50 C 0.57959(17) 0.1837(2) 0.38923(12) 0.0275(6) Uani 1 1 d . . . . .
H50 H 0.5937 0.2473 0.4093 0.033 Uiso 1 1 calc R U . . .
B1 B 0.43778(18) 0.2572(3) 0.37308(13) 0.0226(7) Uani 1 1 d . . . . .
O1S O 0.8520(3) 0.3656(4) 0.3860(3) 0.0776(15) Uani 0.719(5) 1 d . U P A 1
C1S C 0.7805(3) 0.3349(4) 0.3946(2) 0.0755(14) Uani 1 1 d . U . . .
H1SA H 0.7831 0.2712 0.4191 0.091 Uiso 1 1 calc R U . A 1
H1SB H 0.7493 0.3181 0.3581 0.091 Uiso 1 1 calc R U . A 1
C2S C 0.7487(3) 0.4251(5) 0.4221(3) 0.100(2) Uani 1 1 d . U . . .
H2SA H 0.7688 0.4286 0.4629 0.120 Uiso 1 1 calc R U . . .
H2SB H 0.6933 0.4211 0.4176 0.120 Uiso 1 1 calc R U . . .
C3S C 0.7744(3) 0.5187(4) 0.3905(2) 0.0764(14) Uani 1 1 d . U . . .
H3SA H 0.7363 0.5386 0.3581 0.092 Uiso 1 1 calc R U . . .
H3SB H 0.7852 0.5809 0.4157 0.092 Uiso 1 1 calc R U . . .
C4S C 0.8405(4) 0.4805(4) 0.3719(3) 0.0951(18) Uani 1 1 d . U . . .
H4SA H 0.8841 0.5218 0.3902 0.114 Uiso 1 1 calc R U . A 1
H4SB H 0.8367 0.4904 0.3305 0.114 Uiso 1 1 calc R U . A 1
O2S O 0.0921(3) 0.2990(5) 0.3777(2) 0.0874(14) Uani 0.719(5) 1 d . U P A 1
C5S C 0.1439(4) 0.3074(7) 0.4309(3) 0.1222(17) Uani 1 1 d . U . . .
H5S1 H 0.1346 0.2499 0.4572 0.147 Uiso 1 1 calc R U . A 1
H5S2 H 0.1965 0.3031 0.4238 0.147 Uiso 1 1 calc R U . A 1
C6S C 0.1291(4) 0.4077(7) 0.4536(3) 0.1222(17) Uani 1 1 d . U . . .
H6SA H 0.1648 0.4617 0.4434 0.147 Uiso 1 1 calc R U . . .
H6SB H 0.1333 0.4041 0.4953 0.147 Uiso 1 1 calc R U . . .
C7S C 0.0521(4) 0.4338(5) 0.4283(2) 0.0969(18) Uani 1 1 d . U . . .
H7SA H 0.0512 0.4988 0.4049 0.116 Uiso 1 1 calc R U . . .
H7SB H 0.0198 0.4448 0.4579 0.116 Uiso 1 1 calc R U . . .
C8S C 0.0265(3) 0.3392(6) 0.3924(2) 0.0966(17) Uani 1 1 d . U . . .
H8S1 H 0.0015 0.2865 0.4140 0.116 Uiso 1 1 calc R U . A 1
H8S2 H -0.0086 0.3606 0.3584 0.116 Uiso 1 1 calc R U . A 1
O3S O 0.8397(2) 0.0334(4) 0.36059(16) 0.1011(13) Uani 1 1 d . U . . .
C9S C 0.9083(3) 0.0851(4) 0.37622(19) 0.0632(11) Uani 1 1 d . U . . .
H9SA H 0.9001 0.1617 0.3822 0.076 Uiso 1 1 calc R U . . .
H9SB H 0.9404 0.0774 0.3462 0.076 Uiso 1 1 calc R U . . .
C10S C 0.9451(3) 0.0350(4) 0.42957(19) 0.0630(11) Uani 1 1 d . U . . .
H10A H 0.9743 0.0875 0.4546 0.076 Uiso 1 1 calc R U . . .
H10B H 0.9786 -0.0238 0.4218 0.076 Uiso 1 1 calc R U . . .
C11S C 0.8789(3) -0.0053(4) 0.4550(2) 0.0787(14) Uani 1 1 d . U . . .
H11A H 0.8927 -0.0663 0.4805 0.094 Uiso 1 1 calc R U . . .
H11B H 0.8564 0.0512 0.4758 0.094 Uiso 1 1 calc R U . . .
C12S C 0.8280(3) -0.0378(4) 0.4031(3) 0.0800(15) Uani 1 1 d . U . . .
H12A H 0.8396 -0.1111 0.3921 0.096 Uiso 1 1 calc R U . . .
H12B H 0.7751 -0.0352 0.4097 0.096 Uiso 1 1 calc R U . . .
O1S' O 0.8251(8) 0.3878(12) 0.3584(7) 0.0776(15) Uani 0.281(5) 1 d . U P A 2
O2S' O 0.0763(7) 0.2365(12) 0.4212(6) 0.0874(14) Uani 0.281(5) 1 d . U P A 2

loop_
_atom_site_aniso_label
_atom_site_aniso_U_11
_atom_site_aniso_U_22
_atom_site_aniso_U_33
_atom_site_aniso_U_23
_atom_site_aniso_U_13
_atom_site_aniso_U_12
Ni1 0.02312(19) 0.01835(17) 0.02152(19) 0.00086(15) 0.00052(13) -0.00140(15)
N1 0.0251(12) 0.0222(12) 0.0190(11) 0.0016(10) 0.0007(9) 0.0022(10)
N2 0.0245(12) 0.0258(12) 0.0204(12) -0.0033(10) -0.0021(9) 0.0055(10)
N3 0.0227(12) 0.0178(11) 0.0280(13) 0.0026(10) -0.0010(10) 0.0029(9)
N4 0.0322(14) 0.0229(13) 0.0377(15) 0.0052(11) -0.0048(11) -0.0045(11)
C1 0.0360(17) 0.0214(14) 0.0266(15) 0.0071(12) -0.0015(13) -0.0014(13)
C2 0.0365(17) 0.0252(15) 0.0284(16) 0.0039(13) -0.0086(13) 0.0051(13)
C3 0.0310(16) 0.0321(17) 0.0249(15) -0.0030(13) -0.0074(12) 0.0025(13)
C4 0.0276(15) 0.0229(14) 0.0234(14) -0.0040(12) -0.0009(12) -0.0010(12)
C5 0.0259(14) 0.0203(13) 0.0194(13) -0.0025(11) 0.0042(11) 0.0006(11)
C6 0.0254(15) 0.0181(13) 0.0308(16) -0.0019(12) 0.0004(12) 0.0004(11)
C7 0.0279(15) 0.0295(16) 0.0273(15) 0.0056(13) 0.0029(12) -0.0037(13)
C8 0.0233(14) 0.0369(17) 0.0175(13) 0.0024(12) 0.0000(11) 0.0004(12)
C9 0.0287(16) 0.054(2) 0.0233(15) 0.0045(15) 0.0032(12) 0.0022(15)
C10 0.0347(18) 0.056(2) 0.0259(16) 0.0016(16) 0.0051(14) 0.0132(16)
C11 0.0394(18) 0.0405(19) 0.0266(16) -0.0063(14) -0.0017(14) 0.0194(15)
C12 0.0337(17) 0.0318(16) 0.0254(15) -0.0050(13) -0.0044(13) 0.0090(14)
C13 0.044(2) 0.0251(16) 0.0398(19) -0.0060(14) -0.0036(15) 0.0054(14)
C14 0.0410(19) 0.0249(16) 0.0404(19) 0.0100(14) -0.0094(15) -0.0043(14)
C15 0.0247(15) 0.0197(14) 0.0475(19) 0.0042(14) -0.0026(14) 0.0025(12)
C16 0.041(2) 0.0266(16) 0.052(2) 0.0088(15) -0.0016(16) -0.0097(14)
C17 0.0226(14) 0.0240(14) 0.0203(13) 0.0003(12) -0.0010(11) -0.0018(12)
C18 0.0250(14) 0.0272(15) 0.0260(15) 0.0001(12) 0.0056(12) -0.0047(12)
C19 0.0356(18) 0.0451(19) 0.0298(16) -0.0005(15) 0.0044(13) -0.0040(15)
C20 0.049(2) 0.066(3) 0.0269(17) -0.0097(17) 0.0136(15) -0.0058(19)
C21 0.045(2) 0.064(3) 0.044(2) -0.0122(19) 0.0221(17) -0.0058(19)
C22 0.0290(17) 0.048(2) 0.046(2) -0.0079(17) 0.0109(15) -0.0053(15)
C23 0.0288(15) 0.0297(16) 0.0309(16) -0.0023(13) 0.0057(12) -0.0043(12)
C24 0.0254(14) 0.0245(14) 0.0276(15) -0.0006(12) 0.0016(12) -0.0059(12)
C25 0.0314(17) 0.0345(17) 0.0380(18) -0.0039(15) 0.0033(14) -0.0113(14)
C26 0.0245(16) 0.0306(16) 0.0449(19) 0.0018(15) 0.0004(14) -0.0010(13)
C27 0.0236(14) 0.0207(13) 0.0189(13) -0.0002(11) 0.0053(11) 0.0029(11)
C28 0.0271(15) 0.0247(14) 0.0215(14) 0.0006(12) 0.0029(11) 0.0003(12)
C29 0.0252(15) 0.0271(15) 0.0313(16) -0.0045(13) 0.0012(12) -0.0022(12)
C30 0.0285(16) 0.0237(15) 0.0383(18) -0.0012(13) 0.0103(13) -0.0057(12)
C31 0.0336(17) 0.0237(15) 0.0322(16) 0.0057(13) 0.0123(13) 0.0027(13)
C32 0.0244(14) 0.0259(14) 0.0213(14) -0.0009(12) 0.0051(11) 0.0038(12)
C33 0.0303(15) 0.0154(13) 0.0224(14) -0.0036(11) 0.0005(11) -0.0002(11)
C34 0.0338(16) 0.0313(16) 0.0238(15) -0.0037(13) 0.0000(12) 0.0051(13)
C35 0.049(2) 0.0316(17) 0.0213(15) -0.0045(13) -0.0031(13) 0.0067(15)
C36 0.0389(18) 0.0277(16) 0.0307(16) -0.0027(13) -0.0143(14) 0.0027(13)
C37 0.0297(16) 0.0190(14) 0.0403(18) -0.0034(13) -0.0044(13) 0.0013(12)
C38 0.0299(15) 0.0181(14) 0.0261(14) -0.0044(11) 0.0009(12) -0.0008(11)
C39 0.0258(14) 0.0228(13) 0.0183(13) -0.0041(12) 0.0000(11) -0.0071(12)
C40 0.0381(17) 0.0243(14) 0.0246(15) -0.0027(12) 0.0059(13) -0.0032(13)
C41 0.0385(18) 0.0369(18) 0.0329(17) -0.0109(15) 0.0143(14) -0.0046(15)
C42 0.0450(19) 0.0370(18) 0.0240(15) -0.0040(14) 0.0118(14) -0.0157(15)
C43 0.0456(19) 0.0271(15) 0.0220(15) -0.0018(13) 0.0034(13) -0.0108(14)
C44 0.0298(15) 0.0243(14) 0.0223(14) -0.0029(12) 0.0020(12) -0.0064(12)
C45 0.0340(16) 0.0248(14) 0.0142(13) 0.0016(11) 0.0037(11) 0.0036(12)
C46 0.0362(17) 0.0295(16) 0.0226(15) -0.0015(13) -0.0003(13) 0.0013(13)
C47 0.055(2) 0.0237(15) 0.0256(16) -0.0025(13) 0.0026(15) 0.0104(15)
C48 0.052(2) 0.0308(17) 0.0292(17) 0.0077(14) 0.0104(15) 0.0183(15)
C49 0.0371(18) 0.0371(18) 0.0351(18) 0.0055(15) 0.0000(14) 0.0088(15)
C50 0.0332(16) 0.0238(15) 0.0248(15) 0.0003(12) 0.0017(12) 0.0032(13)
B1 0.0259(16) 0.0240(16) 0.0174(14) -0.0031(13) 0.0020(12) -0.0010(13)
O1S 0.063(3) 0.058(3) 0.111(4) 0.002(3) 0.010(3) 0.013(2)
C1S 0.051(2) 0.057(3) 0.108(4) 0.009(2) -0.022(2) -0.004(2)
C2S 0.078(4) 0.091(4) 0.143(5) 0.038(3) 0.054(4) 0.029(3)
C3S 0.084(3) 0.059(3) 0.087(4) 0.009(2) 0.011(3) 0.011(2)
C4S 0.122(4) 0.068(3) 0.111(4) -0.002(3) 0.066(4) -0.012(3)
O2S 0.071(3) 0.107(4) 0.086(3) -0.023(3) 0.016(2) 0.002(2)
C5S 0.095(3) 0.172(5) 0.099(3) -0.041(3) 0.015(2) -0.018(3)
C6S 0.095(3) 0.172(5) 0.099(3) -0.041(3) 0.015(2) -0.018(3)
C7S 0.152(5) 0.080(3) 0.074(3) 0.018(3) 0.068(3) 0.003(3)
C8S 0.086(4) 0.138(5) 0.070(3) -0.010(3) 0.025(3) 0.000(3)
O3S 0.090(3) 0.113(3) 0.085(3) 0.011(2) -0.034(2) -0.012(2)
C9S 0.072(3) 0.061(3) 0.055(2) -0.005(2) 0.005(2) 0.008(2)
C10S 0.061(3) 0.061(3) 0.063(3) 0.005(2) -0.005(2) -0.007(2)
C11S 0.089(3) 0.071(3) 0.076(3) 0.010(3) 0.014(3) -0.004(3)
C12S 0.056(3) 0.056(3) 0.121(4) -0.004(3) -0.010(3) 0.005(2)
O1S' 0.063(3) 0.058(3) 0.111(4) 0.002(3) 0.010(3) 0.013(2)
O2S' 0.071(3) 0.107(4) 0.086(3) -0.023(3) 0.016(2) 0.002(2)

loop_
_atom_type_symbol
_atom_type_description
_atom_type_scat_dispersion_real
_atom_type_scat_dispersion_imag
_atom_type_scat_source
C C 0.0033 0.0016 'International Tables Vol C Tables 4.2.6.8 and 6.1.1.4'
H H 0.0000 0.0000 'International Tables Vol C Tables 4.2.6.8 and 6.1.1.4'
B B 0.0013 0.0007 'International Tables Vol C Tables 4.2.6.8 and 6.1.1.4'
N N 0.0061 0.0033 'International Tables Vol C Tables 4.2.6.8 and 6.1.1.4'
O O 0.0106 0.0060 'International Tables Vol C Tables 4.2.6.8 and 6.1.1.4'
Ni Ni 0.3393 1.1124 'International Tables Vol C Tables 4.2.6.8 and 6.1.1.4'

loop_
_geom_angle_atom_site_label_1
_geom_angle_atom_site_label_2
_geom_angle_atom_site_label_3
_geom_angle
C18 Ni1 C17 82.88(12)
C18 Ni1 N2 177.67(11)
C17 Ni1 N2 95.35(10)
C18 Ni1 N1 99.00(11)
C17 Ni1 N1 178.08(11)
N2 Ni1 N1 82.78(9)
C18 Ni1 N3 102.09(11)
C17 Ni1 N3 99.39(10)
N2 Ni1 N3 79.68(9)
N1 Ni1 N3 79.84(9)
C18 Ni1 N4 99.36(11)
C17 Ni1 N4 100.34(11)
N2 Ni1 N4 79.42(10)
N1 Ni1 N4 79.82(9)
N3 Ni1 N4 152.39(9)
C5 N1 C1 120.0(2)
C5 N1 Ni1 118.05(18)
C1 N1 Ni1 119.31(19)
C8 N2 C12 119.9(3)
C8 N2 Ni1 119.0(2)
C12 N2 Ni1 118.8(2)
C15 N3 C7 109.8(2)
C15 N3 C6 108.6(2)
C7 N3 C6 111.3(2)
C15 N3 Ni1 116.63(17)
C7 N3 Ni1 107.22(17)
C6 N3 Ni1 103.21(16)
C16 N4 C13 109.7(3)
C16 N4 C14 108.9(3)
C13 N4 C14 112.2(3)
C16 N4 Ni1 116.6(2)
C13 N4 Ni1 103.31(18)
C14 N4 Ni1 106.08(18)
N1 C1 C2 121.0(3)
N1 C1 C14 115.2(3)
C2 C1 C14 123.7(3)
C3 C2 C1 119.0(3)
C3 C2 H2 120.5
C1 C2 H2 120.5
C2 C3 C4 119.8(3)
C2 C3 H3 120.1
C4 C3 H3 120.1
C5 C4 C3 118.4(3)
C5 C4 H4 120.8
C3 C4 H4 120.8
N1 C5 C4 121.8(3)
N1 C5 C6 114.3(2)
C4 C5 C6 124.0(3)
N3 C6 C5 111.1(2)
N3 C6 H6A 109.4
C5 C6 H6A 109.4
N3 C6 H6B 109.4
C5 C6 H6B 109.4
H6A C6 H6B 108.0
N3 C7 C8 112.5(2)
N3 C7 H7A 109.1
C8 C7 H7A 109.1
N3 C7 H7B 109.1
C8 C7 H7B 109.1
H7A C7 H7B 107.8
N2 C8 C9 121.6(3)
N2 C8 C7 116.0(3)
C9 C8 C7 122.3(3)
C10 C9 C8 118.6(3)
C10 C9 H9 120.7
C8 C9 H9 120.7
C9 C10 C11 120.1(3)
C9 C10 H10 119.9
C11 C10 H10 119.9
C10 C11 C12 119.0(3)
C10 C11 H11 120.5
C12 C11 H11 120.5
N2 C12 C11 120.7(3)
N2 C12 C13 114.8(3)
C11 C12 C13 124.5(3)
N4 C13 C12 112.0(3)
N4 C13 H13A 109.2
C12 C13 H13A 109.2
N4 C13 H13B 109.2
C12 C13 H13B 109.2
H13A C13 H13B 107.9
N4 C14 C1 112.9(2)
N4 C14 H14A 109.0
C1 C14 H14A 109.0
N4 C14 H14B 109.0
C1 C14 H14B 109.0
H14A C14 H14B 107.8
N3 C15 H15A 109.5
N3 C15 H15B 109.5
H15A C15 H15B 109.5
N3 C15 H15C 109.5
H15A C15 H15C 109.5
H15B C15 H15C 109.5
N4 C16 H16A 109.5
N4 C16 H16B 109.5
H16A C16 H16B 109.5
N4 C16 H16C 109.5
H16A C16 H16C 109.5
H16B C16 H16C 109.5
C24 C17 Ni1 116.21(19)
C24 C17 H17A 108.2
Ni1 C17 H17A 108.2
C24 C17 H17B 108.2
Ni1 C17 H17B 108.2
H17A C17 H17B 107.4
C19 C18 C23 118.5(3)
C19 C18 Ni1 123.2(2)
C23 C18 Ni1 118.2(2)
C20 C19 C18 121.3(3)
C20 C19 H19 119.4
C18 C19 H19 119.4
C21 C20 C19 119.8(3)
C21 C20 H20 120.1
C19 C20 H20 120.1
C20 C21 C22 120.0(3)
C20 C21 H21 120.0
C22 C21 H21 120.0
C21 C22 C23 120.5(3)
C21 C22 H22 119.7
C23 C22 H22 119.7
C22 C23 C18 119.8(3)
C22 C23 C24 123.7(3)
C18 C23 C24 116.4(3)
C23 C24 C25 110.3(2)
C23 C24 C26 111.1(3)
C25 C24 C26 107.9(2)
C23 C24 C17 106.2(2)
C25 C24 C17 110.2(2)
C26 C24 C17 111.2(2)
C24 C25 H25A 109.5
C24 C25 H25B 109.5
H25A C25 H25B 109.5
C24 C25 H25C 109.5
H25A C25 H25C 109.5
H25B C25 H25C 109.5
C24 C26 H26A 109.5
C24 C26 H26B 109.5
H26A C26 H26B 109.5
C24 C26 H26C 109.5
H26A C26 H26C 109.5
H26B C26 H26C 109.5
C32 C27 C28 114.8(3)
C32 C27 B1 124.7(2)
C28 C27 B1 120.3(2)
C29 C28 C27 122.9(3)
C29 C28 H28 118.6
C27 C28 H28 118.6
C30 C29 C28 120.2(3)
C30 C29 H29 119.9
C28 C29 H29 119.9
C31 C30 C29 118.9(3)
C31 C30 H30 120.5
C29 C30 H30 120.5
C30 C31 C32 120.2(3)
C30 C31 H31 119.9
C32 C31 H31 119.9
C31 C32 C27 122.8(3)
C31 C32 H32 118.6
C27 C32 H32 118.6
C38 C33 C34 114.6(3)
C38 C33 B1 124.1(3)
C34 C33 B1 121.3(3)
C35 C34 C33 122.7(3)
C35 C34 H34 118.6
C33 C34 H34 118.6
C36 C35 C34 120.1(3)
C36 C35 H35 120.0
C34 C35 H35 120.0
C37 C36 C35 118.9(3)
C37 C36 H36 120.5
C35 C36 H36 120.5
C36 C37 C38 120.4(3)
C36 C37 H37 119.8
C38 C37 H37 119.8
C37 C38 C33 123.2(3)
C37 C38 H38 118.4
C33 C38 H38 118.4
C44 C39 C40 115.0(3)
C44 C39 B1 123.6(3)
C40 C39 B1 121.4(3)
C41 C40 C39 122.6(3)
C41 C40 H40 118.7
C39 C40 H40 118.7
C42 C41 C40 120.1(3)
C42 C41 H41 120.0
C40 C41 H41 120.0
C43 C42 C41 119.5(3)
C43 C42 H42 120.2
C41 C42 H42 120.2
C42 C43 C44 119.5(3)
C42 C43 H43 120.2
C44 C43 H43 120.2
C43 C44 C39 123.2(3)
C43 C44 H44 118.4
C39 C44 H44 118.4
C50 C45 C46 114.8(3)
C50 C45 B1 123.5(2)
C46 C45 B1 121.5(3)
C47 C46 C45 123.2(3)
C47 C46 H46 118.4
C45 C46 H46 118.4
C48 C47 C46 120.1(3)
C48 C47 H47 119.9
C46 C47 H47 119.9
C47 C48 C49 118.8(3)
C47 C48 H48 120.6
C49 C48 H48 120.6
C48 C49 C50 120.0(3)
C48 C49 H49 120.0
C50 C49 H49 120.0
C49 C50 C45 123.1(3)
C49 C50 H50 118.5
C45 C50 H50 118.5
C39 B1 C27 109.7(2)
C39 B1 C33 110.6(2)
C27 B1 C33 108.9(2)
C39 B1 C45 107.9(2)
C27 B1 C45 109.5(2)
C33 B1 C45 110.2(2)
C1S O1S C4S 101.6(4)
O1S C1S C2S 106.4(4)
O1S' C1S C2S 101.6(7)
O1S C1S H1SA 110.5
C2S C1S H1SA 110.5
O1S C1S H1SB 110.5
C2S C1S H1SB 110.5
H1SA C1S H1SB 108.6
C1S C2S C3S 102.2(4)
C1S C2S H2SA 111.3
C3S C2S H2SA 111.3
C1S C2S H2SB 111.3
C3S C2S H2SB 111.3
H2SA C2S H2SB 109.2
C4S C3S C2S 103.1(4)
C4S C3S H3SA 111.2
C2S C3S H3SA 111.2
C4S C3S H3SB 111.2
C2S C3S H3SB 111.2
H3SA C3S H3SB 109.1
O1S' C4S C3S 103.8(8)
C3S C4S O1S 110.8(4)
C3S C4S H4SA 109.5
O1S C4S H4SA 109.5
C3S C4S H4SB 109.5
O1S C4S H4SB 109.5
H4SA C4S H4SB 108.1
C8S O2S C5S 102.3(5)
C6S C5S O2S 105.4(7)
C6S C5S O2S' 113.4(8)
C6S C5S H5S1 110.7
O2S C5S H5S1 110.7
C6S C5S H5S2 110.7
O2S C5S H5S2 110.7
H5S1 C5S H5S2 108.8
C5S C6S C7S 105.1(6)
C5S C6S H6SA 110.7
C7S C6S H6SA 110.7
C5S C6S H6SB 110.7
C7S C6S H6SB 110.7
H6SA C6S H6SB 108.8
C6S C7S C8S 104.6(5)
C6S C7S H7SA 110.8
C8S C7S H7SA 110.8
C6S C7S H7SB 110.8
C8S C7S H7SB 110.8
H7SA C7S H7SB 108.9
O2S C8S C7S 103.5(5)
C7S C8S O2S' 106.1(6)
O2S C8S H8S1 111.1
C7S C8S H8S1 111.1
O2S C8S H8S2 111.1
C7S C8S H8S2 111.1
H8S1 C8S H8S2 109.0
C12S O3S C9S 109.2(4)
O3S C9S C10S 107.2(4)
O3S C9S H9SA 110.3
C10S C9S H9SA 110.3
O3S C9S H9SB 110.3
C10S C9S H9SB 110.3
H9SA C9S H9SB 108.5
C9S C10S C11S 102.0(4)
C9S C10S H10A 111.4
C11S C10S H10A 111.4
C9S C10S H10B 111.4
C11S C10S H10B 111.4
H10A C10S H10B 109.2
C12S C11S C10S 100.7(4)
C12S C11S H11A 111.6
C10S C11S H11A 111.6
C12S C11S H11B 111.6
C10S C11S H11B 111.6
H11A C11S H11B 109.4
O3S C12S C11S 106.8(4)
O3S C12S H12A 110.4
C11S C12S H12A 110.4
O3S C12S H12B 110.4
C11S C12S H12B 110.4
H12A C12S H12B 108.6
C4S O1S' C1S 114.1(12)
C5S O2S' C8S 88.7(9)

loop_
_geom_bond_atom_site_label_1
_geom_bond_atom_site_label_2
_geom_bond_distance
Ni1 C18 1.920(3)
Ni1 C17 1.973(3)
Ni1 N2 1.997(2)
Ni1 N1 2.001(2)
Ni1 N3 2.241(2)
Ni1 N4 2.266(3)
N1 C5 1.340(3)
N1 C1 1.345(4)
N2 C8 1.338(4)
N2 C12 1.346(4)
N3 C15 1.478(3)
N3 C7 1.484(4)
N3 C6 1.485(4)
N4 C16 1.474(4)
N4 C13 1.488(4)
N4 C14 1.490(4)
C1 C2 1.386(4)
C1 C14 1.507(4)
C2 C3 1.380(4)
C2 H2 0.9500
C3 C4 1.388(4)
C3 H3 0.9500
C4 C5 1.383(4)
C4 H4 0.9500
C5 C6 1.502(4)
C6 H6A 0.9900
C6 H6B 0.9900
C7 C8 1.494(4)
C7 H7A 0.9900
C7 H7B 0.9900
C8 C9 1.395(4)
C9 C10 1.369(5)
C9 H9 0.9500
C10 C11 1.374(5)
C10 H10 0.9500
C11 C12 1.398(4)
C11 H11 0.9500
C12 C13 1.489(5)
C13 H13A 0.9900
C13 H13B 0.9900
C14 H14A 0.9900
C14 H14B 0.9900
C15 H15A 0.9800
C15 H15B 0.9800
C15 H15C 0.9800
C16 H16A 0.9800
C16 H16B 0.9800
C16 H16C 0.9800
C17 C24 1.551(4)
C17 H17A 0.9900
C17 H17B 0.9900
C18 C19 1.393(4)
C18 C23 1.403(4)
C19 C20 1.393(5)
C19 H19 0.9500
C20 C21 1.381(5)
C20 H20 0.9500
C21 C22 1.384(5)
C21 H21 0.9500
C22 C23 1.401(4)
C22 H22 0.9500
C23 C24 1.509(4)
C24 C25 1.539(4)
C24 C26 1.539(4)
C25 H25A 0.9800
C25 H25B 0.9800
C25 H25C 0.9800
C26 H26A 0.9800
C26 H26B 0.9800
C26 H26C 0.9800
C27 C32 1.405(4)
C27 C28 1.408(4)
C27 B1 1.648(4)
C28 C29 1.388(4)
C28 H28 0.9500
C29 C30 1.386(4)
C29 H29 0.9500
C30 C31 1.383(4)
C30 H30 0.9500
C31 C32 1.394(4)
C31 H31 0.9500
C32 H32 0.9500
C33 C38 1.401(4)
C33 C34 1.412(4)
C33 B1 1.654(4)
C34 C35 1.396(4)
C34 H34 0.9500
C35 C36 1.383(5)
C35 H35 0.9500
C36 C37 1.381(5)
C36 H36 0.9500
C37 C38 1.386(4)
C37 H37 0.9500
C38 H38 0.9500
C39 C44 1.400(4)
C39 C40 1.406(4)
C39 B1 1.638(4)
C40 C41 1.392(4)
C40 H40 0.9500
C41 C42 1.382(5)
C41 H41 0.9500
C42 C43 1.381(5)
C42 H42 0.9500
C43 C44 1.396(4)
C43 H43 0.9500
C44 H44 0.9500
C45 C50 1.399(4)
C45 C46 1.406(4)
C45 B1 1.655(4)
C46 C47 1.391(4)
C46 H46 0.9500
C47 C48 1.382(5)
C47 H47 0.9500
C48 C49 1.391(5)
C48 H48 0.9500
C49 C50 1.395(4)
C49 H49 0.9500
C50 H50 0.9500
O1S C1S 1.388(7)
O1S C4S 1.495(8)
C1S O1S' 1.429(16)
C1S C2S 1.472(7)
C1S H1SA 0.9900
C1S H1SB 0.9900
C2S C3S 1.510(7)
C2S H2SA 0.9900
C2S H2SB 0.9900
C3S C4S 1.414(7)
C3S H3SA 0.9900
C3S H3SB 0.9900
C4S O1S' 1.233(15)
C4S H4SA 0.9900
C4S H4SB 0.9900
O2S C8S 1.378(7)
O2S C5S 1.468(8)
C5S C6S 1.416(10)
C5S O2S' 1.501(15)
C5S H5S1 0.9900
C5S H5S2 0.9900
C6S C7S 1.468(9)
C6S H6SA 0.9900
C6S H6SB 0.9900
C7S C8S 1.502(8)
C7S H7SA 0.9900
C7S H7SB 0.9900
C8S O2S' 1.666(16)
C8S H8S1 0.9900
C8S H8S2 0.9900
O3S C12S 1.395(6)
O3S C9S 1.399(6)
C9S C10S 1.490(6)
C9S H9SA 0.9900
C9S H9SB 0.9900
C10S C11S 1.504(6)
C10S H10A 0.9900
C10S H10B 0.9900
C11S C12S 1.489(7)
C11S H11A 0.9900
C11S H11B 0.9900
C12S H12A 0.9900
C12S H12B 0.9900

loop_
_geom_hbond_atom_site_label_D
_geom_hbond_atom_site_label_H
_geom_hbond_atom_site_label_A
_geom_hbond_distance_DH
_geom_hbond_distance_HA
_geom_hbond_distance_DA
_geom_hbond_angle_DHA
C7 H7A O3S 0.99 2.54 3.528(5) 178.0

loop_
_geom_torsion_atom_site_label_1
_geom_torsion_atom_site_label_2
_geom_torsion_atom_site_label_3
_geom_torsion_atom_site_label_4
_geom_torsion
C5 N1 C1 C2 -1.1(4)
Ni1 N1 C1 C2 -162.4(2)
C5 N1 C1 C14 -179.1(3)
Ni1 N1 C1 C14 19.7(4)
N1 C1 C2 C3 0.3(5)
C14 C1 C2 C3 178.0(3)
C1 C2 C3 C4 0.2(5)
C2 C3 C4 C5 0.1(5)
C1 N1 C5 C4 1.5(4)
Ni1 N1 C5 C4 163.0(2)
C1 N1 C5 C6 -177.8(3)
Ni1 N1 C5 C6 -16.3(3)
C3 C4 C5 N1 -1.0(4)
C3 C4 C5 C6 178.2(3)
C15 N3 C6 C5 -162.1(2)
C7 N3 C6 C5 77.0(3)
Ni1 N3 C6 C5 -37.7(3)
N1 C5 C6 N3 38.4(3)
C4 C5 C6 N3 -140.9(3)
C15 N3 C7 C8 148.9(2)
C6 N3 C7 C8 -90.8(3)
Ni1 N3 C7 C8 21.4(3)
C12 N2 C8 C9 -1.7(4)
Ni1 N2 C8 C9 -164.2(2)
C12 N2 C8 C7 -178.5(3)
Ni1 N2 C8 C7 18.9(3)
N3 C7 C8 N2 -27.3(3)
N3 C7 C8 C9 155.9(3)
N2 C8 C9 C10 -1.6(4)
C7 C8 C9 C10 175.0(3)
C8 C9 C10 C11 2.7(5)
C9 C10 C11 C12 -0.6(5)
C8 N2 C12 C11 3.9(4)
Ni1 N2 C12 C11 166.5(2)
C8 N2 C12 C13 -176.4(3)
Ni1 N2 C12 C13 -13.8(3)
C10 C11 C12 N2 -2.7(4)
C10 C11 C12 C13 177.6(3)
C16 N4 C13 C12 -160.3(3)
C14 N4 C13 C12 78.5(3)
Ni1 N4 C13 C12 -35.3(3)
N2 C12 C13 N4 35.1(4)
C11 C12 C13 N4 -145.2(3)
C16 N4 C14 C1 150.1(3)
C13 N4 C14 C1 -88.2(3)
Ni1 N4 C14 C1 23.9(3)
N1 C1 C14 N4 -29.8(4)
C2 C1 C14 N4 152.4(3)
C23 C18 C19 C20 -0.6(5)
Ni1 C18 C19 C20 177.9(3)
C18 C19 C20 C21 0.4(6)
C19 C20 C21 C22 0.4(6)
C20 C21 C22 C23 -0.9(6)
C21 C22 C23 C18 0.6(5)
C21 C22 C23 C24 -178.5(3)
C19 C18 C23 C22 0.1(4)
Ni1 C18 C23 C22 -178.5(2)
C19 C18 C23 C24 179.3(3)
Ni1 C18 C23 C24 0.7(4)
C22 C23 C24 C25 57.8(4)
C18 C23 C24 C25 -121.4(3)
C22 C23 C24 C26 -61.7(4)
C18 C23 C24 C26 119.1(3)
C22 C23 C24 C17 177.2(3)
C18 C23 C24 C17 -1.9(3)
Ni1 C17 C24 C23 2.5(3)
Ni1 C17 C24 C25 121.9(2)
Ni1 C17 C24 C26 -118.5(2)
C32 C27 C28 C29 -3.7(4)
B1 C27 C28 C29 172.7(3)
C27 C28 C29 C30 1.2(5)
C28 C29 C30 C31 1.6(4)
C29 C30 C31 C32 -1.6(4)
C30 C31 C32 C27 -1.1(4)
C28 C27 C32 C31 3.7(4)
B1 C27 C32 C31 -172.6(3)
C38 C33 C34 C35 1.1(4)
B1 C33 C34 C35 -176.0(3)
C33 C34 C35 C36 -1.0(5)
C34 C35 C36 C37 0.3(5)
C35 C36 C37 C38 0.1(4)
C36 C37 C38 C33 0.1(4)
C34 C33 C38 C37 -0.7(4)
B1 C33 C38 C37 176.4(3)
C44 C39 C40 C41 -1.6(4)
B1 C39 C40 C41 178.0(3)
C39 C40 C41 C42 1.0(5)
C40 C41 C42 C43 0.6(5)
C41 C42 C43 C44 -1.3(5)
C42 C43 C44 C39 0.6(4)
C40 C39 C44 C43 0.9(4)
B1 C39 C44 C43 -178.7(3)
C50 C45 C46 C47 -2.0(4)
B1 C45 C46 C47 -176.9(3)
C45 C46 C47 C48 0.1(5)
C46 C47 C48 C49 2.4(5)
C47 C48 C49 C50 -2.9(5)
C48 C49 C50 C45 0.9(5)
C46 C45 C50 C49 1.5(4)
B1 C45 C50 C49 176.3(3)
C44 C39 B1 C27 -132.9(3)
C40 C39 B1 C27 47.5(3)
C44 C39 B1 C33 107.0(3)
C40 C39 B1 C33 -72.6(3)
C44 C39 B1 C45 -13.6(4)
C40 C39 B1 C45 166.8(2)
C32 C27 B1 C39 -143.1(3)
C28 C27 B1 C39 40.8(3)
C32 C27 B1 C33 -21.9(4)
C28 C27 B1 C33 162.0(2)
C32 C27 B1 C45 98.6(3)
C28 C27 B1 C45 -77.5(3)
C38 C33 B1 C39 20.4(4)
C34 C33 B1 C39 -162.8(3)
C38 C33 B1 C27 -100.2(3)
C34 C33 B1 C27 76.6(3)
C38 C33 B1 C45 139.6(3)
C34 C33 B1 C45 -43.6(3)
C50 C45 B1 C39 -85.3(3)
C46 C45 B1 C39 89.1(3)
C50 C45 B1 C27 34.1(4)
C46 C45 B1 C27 -151.4(3)
C50 C45 B1 C33 153.8(3)
C46 C45 B1 C33 -31.7(4)
C4S O1S C1S C2S -36.5(6)
O1S C1S C2S C3S 40.7(6)
O1S' C1S C2S C3S 6.7(8)
C1S C2S C3S C4S -26.5(6)
C2S C3S C4S O1S' 38.9(11)
C2S C3S C4S O1S 5.3(7)
C1S O1S C4S C3S 19.2(7)
C8S O2S C5S C6S -42.1(8)
O2S C5S C6S C7S 23.5(8)
O2S' C5S C6S C7S -34.4(11)
C5S C6S C7S C8S 1.9(8)
C5S O2S C8S C7S 41.9(7)
C6S C7S C8S O2S -28.1(7)
C6S C7S C8S O2S' 26.2(8)
C12S O3S C9S C10S 5.7(6)
O3S C9S C10S C11S -26.8(5)
C9S C10S C11S C12S 35.9(5)
C9S O3S C12S C11S 18.4(6)
C10S C11S C12S O3S -34.1(5)
C3S C4S O1S' C1S -37.6(13)
C2S C1S O1S' C4S 19.3(13)
C6S C5S O2S' C8S 45.2(9)
C7S C8S O2S' C5S -40.5(8)
